data_7105808
loop_
_publ_author_name
'Manuel Alcarazo'
'Karin Radkowski'
'Richard Goddard'
'Alois Furstner'

_publ_section_title
;
 Metal complexes with carbene ligands stabilized by lateral enamines
;
_journal_name_full Chem.Commun.
_journal_page_first 776
_journal_paper_doi 10.1039/c0cc03128c
_journal_volume 47
_journal_year 2011
_chemical_compound_source dichloromethane/diethylether
_chemical_formula_moiety 'C44 H44 Cl N2 P2 Pt, B F4, C H2 Cl2'
_chemical_formula_sum 'C45 H46 B Cl3 F4 N2 P2 Pt'
_chemical_formula_weight 1065.03
_chemical_name_systematic
;
N-methyl-3-(dimethylamino-methylidenyl)-4,5-dihydropyrrolyliden-2-yl-
bis-(triphenylphosphine)-chloro-platinum(ii) tetrafluoroborate
dichloromethane solute
;
_space_group_IT_number 14
_symmetry_cell_setting monoclinic
_symmetry_Int_Tables_number 14
_symmetry_space_group_name_Hall '-P 2ybc'
_symmetry_space_group_name_H-M 'P 1 21/c 1'
_atom_sites_solution_hydrogens geom
_atom_sites_solution_primary direct
_atom_sites_solution_secondary difmap
_audit_block_code RKI-RE-179-02
_audit_creation_date 2009-01-28
_cell_angle_alpha 90.00
_cell_angle_beta 99.450(1)
_cell_angle_gamma 90.00
_cell_formula_units_Z 4
_cell_length_a 15.5910(1)
_cell_length_b 15.9173(1)
_cell_length_c 17.8073(2)
_cell_measurement_reflns_used 258187
_cell_measurement_temperature 100
_cell_measurement_theta_max 33.14
_cell_measurement_theta_min 2.91
_cell_volume 4359.21(6)
_computing_cell_refinement 'Denzo / Scalepack (Otwinowski 1997)'
_computing_data_collection 'Collect software (Nonius, 1998)'
_computing_data_reduction 'Denzo / Scalepack (Otwinowski 1997)'
_computing_molecular_graphics 'DIAMOND (Crystal Impact GbR, 2006)'
_computing_structure_refinement 'SHELXL-97 (Sheldrick, 1997)'
_computing_structure_solution 'SHELXS-97 (Sheldrick, 1990)'
_diffrn_ambient_temperature 100
_diffrn_detector_area_resol_mean 18.18
_diffrn_measured_fraction_theta_full 0.990
_diffrn_measured_fraction_theta_max 0.990
_diffrn_measurement_device_type 'Nonius KappaCCD'
_diffrn_measurement_method 'CCD \w-scan'
_diffrn_radiation_monochromator graphite
_diffrn_radiation_source '0.3 mm focus rotating anode'
_diffrn_radiation_type MoK\a
_diffrn_radiation_wavelength 0.71073
_diffrn_reflns_av_R_equivalents 0.0388
_diffrn_reflns_av_sigmaI/netI 0.0253
_diffrn_reflns_limit_h_max 24
_diffrn_reflns_limit_h_min -23
_diffrn_reflns_limit_k_max 24
_diffrn_reflns_limit_k_min -24
_diffrn_reflns_limit_l_max 27
_diffrn_reflns_limit_l_min -27
_diffrn_reflns_number 105582
_diffrn_reflns_theta_full 33.31
_diffrn_reflns_theta_max 33.31
_diffrn_reflns_theta_min 2.94
_diffrn_standards_decay_% 0.00
_diffrn_standards_number 0
_exptl_absorpt_coefficient_mu 3.528
_exptl_absorpt_correction_T_max 0.88
_exptl_absorpt_correction_T_min 0.74
_exptl_absorpt_correction_type empirical
_exptl_absorpt_process_details 'SADABS, Bruker AXS (2008)'
_exptl_crystal_colour colorless
_exptl_crystal_density_diffrn 1.623
_exptl_crystal_density_meas ?
_exptl_crystal_density_method none
_exptl_crystal_description block
_exptl_crystal_F_000 2120
_exptl_crystal_size_max 0.15
_exptl_crystal_size_mid 0.15
_exptl_crystal_size_min 0.08
_refine_diff_density_max 1.558
_refine_diff_density_min -2.823
_refine_diff_density_rms 0.132
_refine_ls_extinction_method none
_refine_ls_goodness_of_fit_ref 1.047
_refine_ls_hydrogen_treatment constr
_refine_ls_matrix_type full
_refine_ls_number_parameters 523
_refine_ls_number_reflns 16693
_refine_ls_number_restraints 0
_refine_ls_restrained_S_all 1.047
_refine_ls_R_factor_all 0.0367
_refine_ls_R_factor_gt 0.0308
_refine_ls_shift/su_max 0.002
_refine_ls_shift/su_mean 0.000
_refine_ls_structure_factor_coef Fsqd
_refine_ls_weighting_details 'calc w=1/[\s^2^(Fo^2^)+(0.0442P)^2^+5.8954P] where P=(Fo^2^+2Fc^2^)/3'
_refine_ls_weighting_scheme calc
_refine_ls_wR_factor_gt 0.0766
_refine_ls_wR_factor_ref 0.0809
_reflns_number_gt 14813
_reflns_number_total 16693
_reflns_threshold_expression I>2\s(I)
_cod_data_source_file C0CC03128C.TXT
_cod_data_source_block 5
_cod_depositor_comments
;
The following automatic conversions were performed:
'_geom_angle_publ_flag' value 'Y' changed to 'y' according to
'/home/saulius/struct/CIF-dictionaries/cif_core.dic' dictionary named
'cif_core.dic' version 2.4.1 from 2010-06-29 (108
times).

'_geom_angle_publ_flag' value 'N' changed to 'n' according to
'/home/saulius/struct/CIF-dictionaries/cif_core.dic' dictionary named
'cif_core.dic' version 2.4.1 from 2010-06-29 (95
times).

'_geom_bond_publ_flag' value 'Y' changed to 'y' according to
'/home/saulius/struct/CIF-dictionaries/cif_core.dic' dictionary named
'cif_core.dic' version 2.4.1 from 2010-06-29 (67
times).

'_geom_bond_publ_flag' value 'N' changed to 'n' according to
'/home/saulius/struct/CIF-dictionaries/cif_core.dic' dictionary named
'cif_core.dic' version 2.4.1 from 2010-06-29 (46 times).

Automatic conversion script
Id: cif_fix_enum 1527 2010-12-29 10:47:43Z saulius 

The following automatic conversions were performed:

'_exptl_crystal_density_meas' value 'none' was changed to '?' - the
value is perceived as not measured.

Automatic conversion script
Id: cif_fix_values 3008 2015-01-20 13:52:24Z robertas 
;
_cod_original_cell_volume 4359.26(6)
_cod_original_sg_symbol_H-M P21/c
_cod_database_code 7105808

loop_
_symmetry_equiv_pos_as_xyz
'x, y, z'
'-x, y+1/2, -z+1/2'
'-x, -y, -z'
'x, -y-1/2, z-1/2'

loop_
_atom_site_label
_atom_site_type_symbol
_atom_site_fract_x
_atom_site_fract_y
_atom_site_fract_z
_atom_site_U_iso_or_equiv
_atom_site_adp_type
_atom_site_occupancy
_atom_site_symmetry_multiplicity
_atom_site_calc_flag
_atom_site_refinement_flags
_atom_site_disorder_assembly
_atom_site_disorder_group
C1 C 0.09654(14) 0.38564(14) 0.30229(14) 0.0193(4) Uani 1 1 d . . .
C2 C 0.07740(15) 0.33235(15) 0.36234(15) 0.0221(4) Uani 1 1 d . . .
C3 C -0.01942(17) 0.31299(18) 0.34908(17) 0.0301(5) Uani 1 1 d . . .
H3A H -0.0469 0.3347 0.3902 0.036 Uiso 1 1 calc R . .
H3B H -0.0298 0.2530 0.3444 0.036 Uiso 1 1 calc R . .
C4 C -0.05274(16) 0.35835(18) 0.27418(18) 0.0310(6) Uani 1 1 d . . .
H4A H -0.0783 0.3188 0.2354 0.037 Uiso 1 1 calc R . .
H4B H -0.0960 0.4001 0.2812 0.037 Uiso 1 1 calc R . .
C5 C 0.14461(17) 0.30628(15) 0.41684(14) 0.0228(4) Uani 1 1 d . . .
H5 H 0.1984 0.3274 0.4099 0.027 Uiso 1 1 calc R . .
C6 C 0.01775(19) 0.44648(19) 0.18279(17) 0.0321(6) Uani 1 1 d . . .
H6A H -0.0156 0.4964 0.1872 0.048 Uiso 1 1 calc R . .
H6B H -0.0108 0.4131 0.1412 0.048 Uiso 1 1 calc R . .
H6C H 0.0747 0.4618 0.1736 0.048 Uiso 1 1 calc R . .
C7 C 0.0738(2) 0.2165(2) 0.5025(2) 0.0445(8) Uani 1 1 d . . .
H7A H 0.0213 0.2418 0.4765 0.067 Uiso 1 1 calc R . .
H7B H 0.0771 0.2237 0.5564 0.067 Uiso 1 1 calc R . .
H7C H 0.0738 0.1577 0.4907 0.067 Uiso 1 1 calc R . .
C8 C 0.2324(2) 0.2385(2) 0.52489(17) 0.0346(6) Uani 1 1 d . . .
H8A H 0.2780 0.2640 0.5026 0.052 Uiso 1 1 calc R . .
H8B H 0.2411 0.1788 0.5279 0.052 Uiso 1 1 calc R . .
H8C H 0.2331 0.2607 0.5751 0.052 Uiso 1 1 calc R . .
C21 C 0.22661(13) 0.53879(13) 0.46051(12) 0.0153(3) Uani 1 1 d . . .
C22 C 0.19821(14) 0.60061(14) 0.50717(13) 0.0180(4) Uani 1 1 d . . .
H22 H 0.1635 0.6446 0.4854 0.022 Uiso 1 1 calc R . .
C23 C 0.22185(15) 0.59605(16) 0.58550(13) 0.0215(4) Uani 1 1 d . . .
H23 H 0.2042 0.6378 0.6162 0.026 Uiso 1 1 calc R . .
C24 C 0.27184(15) 0.52917(17) 0.61847(13) 0.0230(4) Uani 1 1 d . . .
H24 H 0.2863 0.5258 0.6712 0.028 Uiso 1 1 calc R . .
C25 C 0.30027(15) 0.46750(16) 0.57324(14) 0.0227(4) Uani 1 1 d . . .
H25 H 0.3340 0.4230 0.5954 0.027 Uiso 1 1 calc R . .
C26 C 0.27786(14) 0.47270(14) 0.49404(13) 0.0185(4) Uani 1 1 d . . .
H26 H 0.2973 0.4318 0.4635 0.022 Uiso 1 1 calc R . .
C31 C 0.24012(14) 0.63797(13) 0.32366(12) 0.0164(3) Uani 1 1 d . . .
C32 C 0.23396(15) 0.64688(14) 0.24443(13) 0.0191(4) Uani 1 1 d . . .
H32 H 0.2100 0.6039 0.2123 0.023 Uiso 1 1 calc R . .
C33 C 0.26353(17) 0.71969(16) 0.21380(14) 0.0225(4) Uani 1 1 d . . .
H33 H 0.2597 0.7252 0.1614 0.027 Uiso 1 1 calc R . .
C34 C 0.29883(16) 0.78412(15) 0.26190(15) 0.0236(4) Uani 1 1 d . . .
H34 H 0.3189 0.8327 0.2415 0.028 Uiso 1 1 calc R . .
C35 C 0.30427(16) 0.77618(15) 0.34039(14) 0.0226(4) Uani 1 1 d . . .
H35 H 0.3272 0.8199 0.3722 0.027 Uiso 1 1 calc R . .
C36 C 0.27562(15) 0.70315(14) 0.37164(13) 0.0186(4) Uani 1 1 d . . .
H36 H 0.2801 0.6978 0.4241 0.022 Uiso 1 1 calc R . .
C41 C 0.07808(14) 0.57341(13) 0.35092(13) 0.0160(4) Uani 1 1 d . . .
C42 C 0.02645(14) 0.53449(14) 0.39799(13) 0.0183(4) Uani 1 1 d . . .
H42 H 0.0500 0.4927 0.4317 0.022 Uiso 1 1 calc R . .
C43 C -0.06011(16) 0.55802(16) 0.39459(15) 0.0218(4) Uani 1 1 d . . .
H43 H -0.0941 0.5319 0.4260 0.026 Uiso 1 1 calc R . .
C44 C -0.09594(15) 0.62056(16) 0.34419(15) 0.0243(4) Uani 1 1 d . . .
H44 H -0.1537 0.6364 0.3423 0.029 Uiso 1 1 calc R . .
C45 C -0.04557(16) 0.65900(17) 0.29700(16) 0.0269(5) Uani 1 1 d . . .
H45 H -0.0696 0.7003 0.2630 0.032 Uiso 1 1 calc R . .
C46 C 0.04133(16) 0.63591(15) 0.30043(15) 0.0228(4) Uani 1 1 d . . .
H46 H 0.0751 0.6623 0.2689 0.027 Uiso 1 1 calc R . .
C51 C 0.42769(13) 0.53894(13) 0.32367(12) 0.0157(3) Uani 1 1 d . . .
C52 C 0.44655(14) 0.55084(14) 0.40274(13) 0.0178(4) Uani 1 1 d . . .
H52 H 0.4280 0.5114 0.4351 0.021 Uiso 1 1 calc R . .
C53 C 0.49289(15) 0.62123(15) 0.43309(13) 0.0205(4) Uani 1 1 d . . .
H53 H 0.5047 0.6289 0.4855 0.025 Uiso 1 1 calc R . .
C54 C 0.52147(16) 0.67991(15) 0.38502(15) 0.0230(4) Uani 1 1 d . . .
H54 H 0.5525 0.7268 0.4052 0.028 Uiso 1 1 calc R . .
C55 C 0.50355(17) 0.66834(15) 0.30655(15) 0.0243(4) Uani 1 1 d . . .
H55 H 0.5230 0.7074 0.2744 0.029 Uiso 1 1 calc R . .
C56 C 0.45643(16) 0.59819(15) 0.27594(13) 0.0204(4) Uani 1 1 d . . .
H56 H 0.4442 0.5911 0.2234 0.024 Uiso 1 1 calc R . .
C61 C 0.42984(14) 0.36094(13) 0.33794(12) 0.0155(3) Uani 1 1 d . . .
C62 C 0.52064(14) 0.36680(14) 0.35547(12) 0.0175(4) Uani 1 1 d . . .
H62 H 0.5485 0.4149 0.3420 0.021 Uiso 1 1 calc R . .
C63 C 0.56960(15) 0.30155(15) 0.39271(13) 0.0210(4) Uani 1 1 d . . .
H63 H 0.6298 0.3062 0.4037 0.025 Uiso 1 1 calc R . .
C64 C 0.52900(16) 0.22930(15) 0.41358(14) 0.0224(4) Uani 1 1 d . . .
H64 H 0.5619 0.1855 0.4380 0.027 Uiso 1 1 calc R . .
C65 C 0.43897(17) 0.22326(15) 0.39761(15) 0.0243(4) Uani 1 1 d . . .
H65 H 0.4114 0.1756 0.4122 0.029 Uiso 1 1 calc R . .
C66 C 0.38951(15) 0.28856(14) 0.35975(13) 0.0199(4) Uani 1 1 d . . .
H66 H 0.3293 0.2838 0.3490 0.024 Uiso 1 1 calc R . .
C71 C 0.38473(15) 0.44091(14) 0.18812(13) 0.0169(4) Uani 1 1 d . . .
C72 C 0.45864(15) 0.40402(15) 0.16768(13) 0.0206(4) Uani 1 1 d . . .
H72 H 0.4984 0.3767 0.2042 0.025 Uiso 1 1 calc R . .
C73 C 0.47305(17) 0.40806(17) 0.09246(14) 0.0246(4) Uani 1 1 d . . .
H73 H 0.5222 0.3831 0.0789 0.030 Uiso 1 1 calc R . .
C74 C 0.41388(18) 0.44938(16) 0.03779(14) 0.0238(4) Uani 1 1 d . . .
H74 H 0.4242 0.4529 -0.0121 0.029 Uiso 1 1 calc R . .
C75 C 0.33974(19) 0.48518(17) 0.05730(14) 0.0266(5) Uani 1 1 d . . .
H75 H 0.3002 0.5126 0.0206 0.032 Uiso 1 1 calc R . .
C76 C 0.32462(17) 0.48000(16) 0.13220(14) 0.0235(4) Uani 1 1 d . . .
H76 H 0.2740 0.5028 0.1450 0.028 Uiso 1 1 calc R . .
C99 C 0.2281(2) 0.4804(2) -0.17278(19) 0.0372(6) Uani 1 1 d . . .
H99A H 0.2097 0.5274 -0.1446 0.045 Uiso 1 1 calc R . .
H99B H 0.1966 0.4833 -0.2245 0.045 Uiso 1 1 calc R . .
B1 B 0.1721(2) 0.6547(2) 0.0044(2) 0.0311(6) Uani 1 1 d . . .
N1 N 0.02528(13) 0.39875(14) 0.25243(13) 0.0247(4) Uani 1 1 d . . .
N2 N 0.14876(17) 0.25668(15) 0.47800(13) 0.0294(5) Uani 1 1 d . . .
F1A F 0.2615(4) 0.6758(4) 0.0192(4) 0.0345(14) Uiso 0.411(8) 1 d P A 1
F2A F 0.1603(3) 0.5982(4) 0.0648(3) 0.0361(13) Uiso 0.411(8) 1 d P A 1
F3A F 0.1138(2) 0.7146(2) -0.0380(2) 0.0385(10) Uiso 0.589(8) 1 d P A 1
F4A F 0.1680(4) 0.5820(4) -0.0421(4) 0.0460(16) Uiso 0.411(8) 1 d P A 1
F1B F 0.2527(3) 0.6930(3) 0.0246(2) 0.0303(9) Uiso 0.589(8) 1 d P A 2
F2B F 0.1371(3) 0.6309(3) 0.0660(2) 0.0542(12) Uiso 0.589(8) 1 d P A 2
F3B F 0.1194(5) 0.7195(5) 0.0051(5) 0.068(2) Uiso 0.411(8) 1 d P A 2
F4B F 0.1735(3) 0.6035(4) -0.0581(3) 0.0572(14) Uiso 0.589(8) 1 d P A 2
P1 P 0.19285(3) 0.54416(3) 0.35792(3) 0.01358(9) Uani 1 1 d . . .
P2 P 0.36576(4) 0.44581(3) 0.28636(3) 0.01390(9) Uani 1 1 d . . .
Cl1 Cl 0.22354(4) 0.30979(4) 0.21480(3) 0.02176(10) Uani 1 1 d . . .
Cl2 Cl 0.34140(5) 0.48853(5) -0.17428(4) 0.03946(16) Uani 1 1 d . . .
Cl3 Cl 0.20235(6) 0.38606(6) -0.13058(5) 0.0484(2) Uani 1 1 d . . .
Pt1 Pt 0.217365(5) 0.427911(5) 0.293052(4) 0.01321(3) Uani 1 1 d . . .

loop_
_atom_site_aniso_label
_atom_site_aniso_U_11
_atom_site_aniso_U_22
_atom_site_aniso_U_33
_atom_site_aniso_U_23
_atom_site_aniso_U_13
_atom_site_aniso_U_12
C1 0.0147(9) 0.0181(9) 0.0250(10) -0.0054(8) 0.0029(7) -0.0006(7)
C2 0.0175(9) 0.0201(10) 0.0303(12) -0.0033(8) 0.0086(8) -0.0029(7)
C3 0.0199(11) 0.0321(13) 0.0399(15) -0.0063(11) 0.0102(10) -0.0066(9)
C4 0.0145(10) 0.0300(12) 0.0473(16) -0.0069(11) 0.0018(10) -0.0037(9)
C5 0.0258(11) 0.0198(10) 0.0252(11) 0.0006(8) 0.0107(9) -0.0014(8)
C6 0.0264(12) 0.0336(13) 0.0321(14) -0.0004(11) -0.0078(10) 0.0029(10)
C7 0.0510(19) 0.0494(19) 0.0373(16) 0.0047(14) 0.0197(14) -0.0183(16)
C8 0.0457(16) 0.0339(14) 0.0239(12) 0.0102(10) 0.0048(11) 0.0037(12)
C21 0.0150(8) 0.0171(9) 0.0137(8) 0.0013(7) 0.0019(6) -0.0021(7)
C22 0.0180(9) 0.0183(9) 0.0179(9) -0.0019(7) 0.0038(7) -0.0028(7)
C23 0.0194(10) 0.0270(11) 0.0188(10) -0.0045(8) 0.0049(8) -0.0055(8)
C24 0.0190(10) 0.0347(12) 0.0149(9) 0.0037(8) 0.0011(7) -0.0055(9)
C25 0.0189(10) 0.0280(11) 0.0206(10) 0.0060(8) 0.0013(8) 0.0004(8)
C26 0.0168(9) 0.0213(9) 0.0176(9) 0.0023(7) 0.0030(7) 0.0001(7)
C31 0.0160(8) 0.0153(8) 0.0182(9) 0.0012(7) 0.0038(7) -0.0003(7)
C32 0.0222(10) 0.0187(9) 0.0169(9) 0.0009(7) 0.0043(7) 0.0016(7)
C33 0.0263(11) 0.0230(10) 0.0192(10) 0.0055(8) 0.0066(8) 0.0002(8)
C34 0.0252(11) 0.0187(9) 0.0275(11) 0.0069(8) 0.0058(9) -0.0016(8)
C35 0.0244(10) 0.0170(9) 0.0257(11) 0.0008(8) 0.0017(8) -0.0035(8)
C36 0.0204(9) 0.0184(9) 0.0168(9) 0.0007(7) 0.0022(7) -0.0019(7)
C41 0.0152(9) 0.0163(9) 0.0168(9) 0.0001(7) 0.0032(7) 0.0005(6)
C42 0.0168(9) 0.0194(9) 0.0186(9) 0.0023(7) 0.0024(7) -0.0006(7)
C43 0.0173(9) 0.0240(10) 0.0246(11) 0.0010(8) 0.0046(8) -0.0024(8)
C44 0.0163(9) 0.0255(11) 0.0309(12) 0.0004(9) 0.0033(8) 0.0034(8)
C45 0.0204(10) 0.0254(11) 0.0340(13) 0.0092(10) 0.0022(9) 0.0052(8)
C46 0.0197(10) 0.0217(10) 0.0273(11) 0.0076(8) 0.0045(8) 0.0032(8)
C51 0.0149(8) 0.0157(8) 0.0163(9) -0.0009(7) 0.0019(7) -0.0012(7)
C52 0.0175(9) 0.0182(9) 0.0179(9) -0.0009(7) 0.0033(7) -0.0002(7)
C53 0.0206(10) 0.0203(9) 0.0200(10) -0.0045(8) 0.0017(8) 0.0014(8)
C54 0.0222(10) 0.0176(9) 0.0274(11) -0.0020(8) -0.0014(8) -0.0019(8)
C55 0.0267(11) 0.0179(9) 0.0273(11) 0.0029(8) 0.0017(9) -0.0049(8)
C56 0.0242(10) 0.0182(9) 0.0183(9) 0.0021(8) 0.0020(8) -0.0034(8)
C61 0.0164(8) 0.0162(8) 0.0146(8) 0.0001(7) 0.0041(7) 0.0000(7)
C62 0.0166(9) 0.0190(9) 0.0171(9) 0.0009(7) 0.0032(7) -0.0002(7)
C63 0.0192(9) 0.0246(10) 0.0193(10) 0.0001(8) 0.0033(8) 0.0036(8)
C64 0.0251(11) 0.0191(10) 0.0225(10) 0.0023(8) 0.0022(8) 0.0048(8)
C65 0.0251(11) 0.0187(10) 0.0287(12) 0.0051(8) 0.0032(9) -0.0011(8)
C66 0.0180(9) 0.0199(9) 0.0218(10) 0.0021(8) 0.0031(7) -0.0017(7)
C71 0.0190(9) 0.0169(8) 0.0155(9) -0.0006(7) 0.0046(7) -0.0012(7)
C72 0.0214(10) 0.0223(10) 0.0187(10) -0.0005(8) 0.0051(8) 0.0015(8)
C73 0.0264(11) 0.0293(11) 0.0199(10) -0.0020(9) 0.0091(9) 0.0006(9)
C74 0.0336(12) 0.0224(10) 0.0164(9) -0.0025(8) 0.0075(9) -0.0049(9)
C75 0.0357(13) 0.0282(12) 0.0152(10) 0.0022(8) 0.0025(9) 0.0050(10)
C76 0.0254(11) 0.0271(11) 0.0179(10) -0.0007(8) 0.0036(8) 0.0067(9)
C99 0.0378(15) 0.0326(14) 0.0387(16) 0.0071(12) -0.0011(12) -0.0008(12)
B1 0.0312(15) 0.0259(13) 0.0366(16) -0.0024(12) 0.0075(12) -0.0015(11)
N1 0.0177(9) 0.0250(10) 0.0299(11) -0.0039(8) -0.0003(7) -0.0002(7)
N2 0.0369(12) 0.0278(11) 0.0256(10) 0.0056(8) 0.0116(9) -0.0033(9)
P1 0.0138(2) 0.0134(2) 0.0135(2) 0.00122(17) 0.00209(17) 0.00017(17)
P2 0.0141(2) 0.0149(2) 0.0130(2) -0.00016(17) 0.00268(17) -0.00087(17)
Cl1 0.0225(2) 0.0215(2) 0.0217(2) -0.00824(19) 0.00484(19) -0.00432(18)
Cl2 0.0380(4) 0.0431(4) 0.0340(3) 0.0145(3) -0.0040(3) -0.0025(3)
Cl3 0.0536(5) 0.0422(4) 0.0466(5) 0.0124(3) 0.0002(4) -0.0133(4)
Pt1 0.01259(4) 0.01390(4) 0.01292(4) -0.00057(2) 0.00147(2) -0.00063(2)

loop_
_atom_type_symbol
_atom_type_description
_atom_type_scat_dispersion_real
_atom_type_scat_dispersion_imag
_atom_type_scat_source
C C 0.0033 0.0016 'International Tables Vol C Tables 4.2.6.8 and 6.1.1.4'
H H 0.0000 0.0000 'International Tables Vol C Tables 4.2.6.8 and 6.1.1.4'
B B 0.0013 0.0007 'International Tables Vol C Tables 4.2.6.8 and 6.1.1.4'
N N 0.0061 0.0033 'International Tables Vol C Tables 4.2.6.8 and 6.1.1.4'
F F 0.0171 0.0103 'International Tables Vol C Tables 4.2.6.8 and 6.1.1.4'
P P 0.1023 0.0942 'International Tables Vol C Tables 4.2.6.8 and 6.1.1.4'
Cl Cl 0.1484 0.1585 'International Tables Vol C Tables 4.2.6.8 and 6.1.1.4'
Pt Pt -1.7033 8.3905 'International Tables Vol C Tables 4.2.6.8 and 6.1.1.4'

loop_
_geom_angle_atom_site_label_1
_geom_angle_atom_site_label_2
_geom_angle_atom_site_label_3
_geom_angle
_geom_angle_site_symmetry_1
_geom_angle_site_symmetry_3
_geom_angle_publ_flag
N1 C1 C2 109.9(2) . . y
N1 C1 Pt1 125.61(19) . . y
C2 C1 Pt1 124.41(17) . . y
C5 C2 C1 118.6(2) . . y
C5 C2 C3 132.3(2) . . y
C1 C2 C3 109.1(2) . . y
C2 C3 C4 103.1(2) . . y
C2 C3 H3A 111.2 . . n
C4 C3 H3A 111.2 . . n
C2 C3 H3B 111.2 . . n
C4 C3 H3B 111.2 . . n
H3A C3 H3B 109.1 . . n
N1 C4 C3 104.9(2) . . y
N1 C4 H4A 110.8 . . n
C3 C4 H4A 110.8 . . n
N1 C4 H4B 110.8 . . n
C3 C4 H4B 110.8 . . n
H4A C4 H4B 108.8 . . n
N2 C5 C2 133.2(2) . . y
N2 C5 H5 113.4 . . n
C2 C5 H5 113.4 . . n
N1 C6 H6A 109.5 . . n
N1 C6 H6B 109.5 . . n
H6A C6 H6B 109.5 . . n
N1 C6 H6C 109.5 . . n
H6A C6 H6C 109.5 . . n
H6B C6 H6C 109.5 . . n
N2 C7 H7A 109.5 . . n
N2 C7 H7B 109.5 . . n
H7A C7 H7B 109.5 . . n
N2 C7 H7C 109.5 . . n
H7A C7 H7C 109.5 . . n
H7B C7 H7C 109.5 . . n
N2 C8 H8A 109.5 . . n
N2 C8 H8B 109.5 . . n
H8A C8 H8B 109.5 . . n
N2 C8 H8C 109.5 . . n
H8A C8 H8C 109.5 . . n
H8B C8 H8C 109.5 . . n
C26 C21 C22 119.3(2) . . y
C26 C21 P1 121.12(17) . . y
C22 C21 P1 119.58(16) . . y
C23 C22 C21 120.1(2) . . y
C23 C22 H22 120.0 . . n
C21 C22 H22 120.0 . . n
C22 C23 C24 120.2(2) . . y
C22 C23 H23 119.9 . . n
C24 C23 H23 119.9 . . n
C25 C24 C23 120.4(2) . . y
C25 C24 H24 119.8 . . n
C23 C24 H24 119.8 . . n
C24 C25 C26 119.5(2) . . y
C24 C25 H25 120.2 . . n
C26 C25 H25 120.2 . . n
C21 C26 C25 120.5(2) . . y
C21 C26 H26 119.8 . . n
C25 C26 H26 119.8 . . n
C36 C31 C32 119.6(2) . . y
C36 C31 P1 123.14(17) . . y
C32 C31 P1 117.13(16) . . y
C33 C32 C31 120.3(2) . . y
C33 C32 H32 119.8 . . n
C31 C32 H32 119.8 . . n
C34 C33 C32 119.7(2) . . y
C34 C33 H33 120.1 . . n
C32 C33 H33 120.1 . . n
C33 C34 C35 120.3(2) . . y
C33 C34 H34 119.9 . . n
C35 C34 H34 119.9 . . n
C34 C35 C36 120.4(2) . . y
C34 C35 H35 119.8 . . n
C36 C35 H35 119.8 . . n
C35 C36 C31 119.7(2) . . y
C35 C36 H36 120.2 . . n
C31 C36 H36 120.2 . . n
C42 C41 C46 119.0(2) . . y
C42 C41 P1 119.88(16) . . y
C46 C41 P1 121.09(17) . . y
C43 C42 C41 120.3(2) . . y
C43 C42 H42 119.9 . . n
C41 C42 H42 119.9 . . n
C42 C43 C44 120.2(2) . . y
C42 C43 H43 119.9 . . n
C44 C43 H43 119.9 . . n
C45 C44 C43 120.0(2) . . y
C45 C44 H44 120.0 . . n
C43 C44 H44 120.0 . . n
C44 C45 C46 120.1(2) . . y
C44 C45 H45 120.0 . . n
C46 C45 H45 120.0 . . n
C45 C46 C41 120.5(2) . . y
C45 C46 H46 119.7 . . n
C41 C46 H46 119.7 . . n
C56 C51 C52 119.1(2) . . y
C56 C51 P2 121.98(17) . . y
C52 C51 P2 118.95(16) . . y
C53 C52 C51 120.5(2) . . y
C53 C52 H52 119.7 . . n
C51 C52 H52 119.7 . . n
C54 C53 C52 120.0(2) . . y
C54 C53 H53 120.0 . . n
C52 C53 H53 120.0 . . n
C53 C54 C55 119.9(2) . . y
C53 C54 H54 120.1 . . n
C55 C54 H54 120.1 . . n
C54 C55 C56 120.2(2) . . y
C54 C55 H55 119.9 . . n
C56 C55 H55 119.9 . . n
C51 C56 C55 120.3(2) . . y
C51 C56 H56 119.9 . . n
C55 C56 H56 119.9 . . n
C66 C61 C62 118.5(2) . . y
C66 C61 P2 120.88(16) . . y
C62 C61 P2 120.63(16) . . y
C63 C62 C61 120.8(2) . . y
C63 C62 H62 119.6 . . n
C61 C62 H62 119.6 . . n
C62 C63 C64 120.4(2) . . y
C62 C63 H63 119.8 . . n
C64 C63 H63 119.8 . . n
C65 C64 C63 119.4(2) . . y
C65 C64 H64 120.3 . . n
C63 C64 H64 120.3 . . n
C64 C65 C66 120.4(2) . . y
C64 C65 H65 119.8 . . n
C66 C65 H65 119.8 . . n
C61 C66 C65 120.6(2) . . y
C61 C66 H66 119.7 . . n
C65 C66 H66 119.7 . . n
C72 C71 C76 119.2(2) . . y
C72 C71 P2 122.67(18) . . y
C76 C71 P2 118.00(17) . . y
C71 C72 C73 120.1(2) . . y
C71 C72 H72 120.0 . . n
C73 C72 H72 120.0 . . n
C74 C73 C72 120.0(2) . . y
C74 C73 H73 120.0 . . n
C72 C73 H73 120.0 . . n
C75 C74 C73 120.3(2) . . y
C75 C74 H74 119.9 . . n
C73 C74 H74 119.9 . . n
C74 C75 C76 119.7(2) . . y
C74 C75 H75 120.2 . . n
C76 C75 H75 120.2 . . n
C75 C76 C71 120.6(2) . . y
C75 C76 H76 119.7 . . n
C71 C76 H76 119.7 . . n
Cl3 C99 Cl2 111.48(17) . . y
Cl3 C99 H99A 109.3 . . n
Cl2 C99 H99A 109.3 . . n
Cl3 C99 H99B 109.3 . . n
Cl2 C99 H99B 109.3 . . n
H99A C99 H99B 108.0 . . n
F3B B1 F2B 83.0(4) . . y
F3B B1 F4B 124.1(6) . . y
F2B B1 F4B 123.2(4) . . y
F3B B1 F1B 101.1(4) . . y
F2B B1 F1B 112.2(3) . . y
F4B B1 F1B 109.5(4) . . y
F3B B1 F1A 114.1(5) . . y
F2B B1 F1A 115.4(4) . . y
F4B B1 F1A 98.3(4) . . y
F3B B1 F4A 132.5(6) . . y
F2B B1 F4A 105.0(5) . . y
F1B B1 F4A 117.4(4) . . y
F1A B1 F4A 104.5(4) . . y
F3B B1 F2A 109.0(5) . . y
F4B B1 F2A 104.7(4) . . y
F1B B1 F2A 107.5(3) . . y
F1A B1 F2A 104.6(4) . . y
F4A B1 F2A 85.8(5) . . y
F2B B1 F3A 107.8(3) . . y
F4B B1 F3A 93.5(4) . . y
F1B B1 F3A 108.2(3) . . y
F1A B1 F3A 117.2(4) . . y
F4A B1 F3A 105.7(4) . . y
F2A B1 F3A 131.2(4) . . y
C1 N1 C6 127.0(2) . . y
C1 N1 C4 113.1(2) . . y
C6 N1 C4 119.9(2) . . y
C5 N2 C8 120.2(2) . . y
C5 N2 C7 124.6(3) . . y
C8 N2 C7 115.2(3) . . y
B1 F2B F3B 47.6(3) . . y
B1 F3B F2B 49.5(3) . . y
C31 P1 C21 108.06(10) . . y
C31 P1 C41 102.35(10) . . y
C21 P1 C41 101.45(10) . . y
C31 P1 Pt1 113.09(7) . . y
C21 P1 Pt1 115.60(7) . . y
C41 P1 Pt1 114.87(7) . . y
C71 P2 C51 102.92(10) . . y
C71 P2 C61 106.75(10) . . y
C51 P2 C61 101.70(10) . . y
C71 P2 Pt1 111.04(8) . . y
C51 P2 Pt1 122.90(7) . . y
C61 P2 Pt1 110.16(7) . . y
C1 Pt1 P1 89.59(6) . . y
C1 Pt1 Cl1 84.95(6) . . y
P1 Pt1 Cl1 171.87(2) . . y
C1 Pt1 P2 167.47(7) . . y
P1 Pt1 P2 100.248(19) . . y
Cl1 Pt1 P2 86.017(19) . . y

loop_
_geom_bond_atom_site_label_1
_geom_bond_atom_site_label_2
_geom_bond_distance
_geom_bond_site_symmetry_2
_geom_bond_publ_flag
C1 N1 1.320(3) . y
C1 C2 1.434(3) . y
C1 Pt1 2.032(2) . y
C2 C5 1.370(4) . y
C2 C3 1.521(3) . y
C3 C4 1.531(4) . y
C3 H3A 0.9700 . n
C3 H3B 0.9700 . n
C4 N1 1.482(3) . y
C4 H4A 0.9700 . n
C4 H4B 0.9700 . n
C5 N2 1.338(3) . y
C5 H5 0.9300 . n
C6 N1 1.443(4) . y
C6 H6A 0.9600 . n
C6 H6B 0.9600 . n
C6 H6C 0.9600 . n
C7 N2 1.460(4) . y
C7 H7A 0.9600 . n
C7 H7B 0.9600 . n
C7 H7C 0.9600 . n
C8 N2 1.457(4) . y
C8 H8A 0.9600 . n
C8 H8B 0.9600 . n
C8 H8C 0.9600 . n
C21 C26 1.395(3) . y
C21 C22 1.405(3) . y
C21 P1 1.818(2) . y
C22 C23 1.385(3) . y
C22 H22 0.9300 . n
C23 C24 1.391(4) . y
C23 H23 0.9300 . n
C24 C25 1.388(4) . y
C24 H24 0.9300 . n
C25 C26 1.399(3) . y
C25 H25 0.9300 . n
C26 H26 0.9300 . n
C31 C36 1.399(3) . y
C31 C32 1.405(3) . y
C31 P1 1.814(2) . y
C32 C33 1.391(3) . y
C32 H32 0.9300 . n
C33 C34 1.391(4) . y
C33 H33 0.9300 . n
C34 C35 1.392(4) . y
C34 H34 0.9300 . n
C35 C36 1.394(3) . y
C35 H35 0.9300 . n
C36 H36 0.9300 . n
C41 C42 1.399(3) . y
C41 C46 1.399(3) . y
C41 P1 1.833(2) . y
C42 C43 1.392(3) . y
C42 H42 0.9300 . n
C43 C44 1.394(3) . y
C43 H43 0.9300 . n
C44 C45 1.383(4) . y
C44 H44 0.9300 . n
C45 C46 1.396(3) . y
C45 H45 0.9300 . n
C46 H46 0.9300 . n
C51 C56 1.392(3) . y
C51 C52 1.403(3) . y
C51 P2 1.833(2) . y
C52 C53 1.393(3) . y
C52 H52 0.9300 . n
C53 C54 1.389(3) . y
C53 H53 0.9300 . n
C54 C55 1.391(4) . y
C54 H54 0.9300 . n
C55 C56 1.397(3) . y
C55 H55 0.9300 . n
C56 H56 0.9300 . n
C61 C66 1.398(3) . y
C61 C62 1.402(3) . y
C61 P2 1.834(2) . y
C62 C63 1.391(3) . y
C62 H62 0.9300 . n
C63 C64 1.392(3) . y
C63 H63 0.9300 . n
C64 C65 1.389(4) . y
C64 H64 0.9300 . n
C65 C66 1.400(3) . y
C65 H65 0.9300 . n
C66 H66 0.9300 . n
C71 C72 1.394(3) . y
C71 C76 1.397(3) . y
C71 P2 1.823(2) . y
C72 C73 1.396(3) . y
C72 H72 0.9300 . n
C73 C74 1.391(4) . y
C73 H73 0.9300 . n
C74 C75 1.383(4) . y
C74 H74 0.9300 . n
C75 C76 1.394(3) . y
C75 H75 0.9300 . n
C76 H76 0.9300 . n
C99 Cl3 1.755(3) . y
C99 Cl2 1.776(3) . y
C99 H99A 0.9700 . n
C99 H99B 0.9700 . n
B1 F3B 1.318(8) . y
B1 F2B 1.357(5) . y
B1 F4B 1.383(6) . y
B1 F1B 1.390(5) . y
B1 F1A 1.417(7) . y
B1 F4A 1.418(7) . y
B1 F2A 1.437(6) . y
B1 F3A 1.441(5) . y
F2B F3B 1.772(9) . y
P1 Pt1 2.2470(5) . y
P2 Pt1 2.3535(5) . y
Cl1 Pt1 2.3517(5) . y
